data_7702894
loop_
_publ_author_name
'Champion, Martin J. D.'
'Farina, Paolo'
'Levason, William'
'Reid, Gillian'

_publ_section_title
;
 Trivalent scandium, yttrium and lanthanide complexes with thia-oxa and
 selena-oxa macrocycles and crown ether coordination.
;
_journal_issue 36
_journal_name_full 'Dalton transactions (Cambridge, England : 2003)'
_journal_page_first 13179
_journal_page_last 13189
_journal_paper_doi 10.1039/c3dt51405f
_journal_volume 42
_journal_year 2013
_chemical_formula_moiety 'C12 H24 I3 La O4 Se2'
_chemical_formula_sum 'C12 H24 I3 La O4 Se2'
_chemical_formula_weight 909.84
_chemical_name_systematic
; 
 triiodo-1,4,10,13-tetraoxa-7,16-diselenacyclooctadecane-lanthanum(III)  
;
_space_group_IT_number 61
_space_group_name_Hall '-P 2ac 2ab'
_space_group_name_H-M_alt 'P b c a'
_symmetry_cell_setting orthorhombic
_symmetry_space_group_name_H-M 'P b c a'
_atom_sites_solution_hydrogens geom
_atom_sites_solution_primary direct
_atom_sites_solution_secondary difmap
_audit_creation_date 2012-10-02
_audit_creation_method 'SHELXL-97 + hand edit'
_cell_angle_alpha 90.00
_cell_angle_beta 90.00
_cell_angle_gamma 90.00
_cell_formula_units_Z 8
_cell_length_a 15.375(3)
_cell_length_b 13.506(3)
_cell_length_c 21.053(4)
_cell_measurement_reflns_used 19285
_cell_measurement_temperature 120(2)
_cell_measurement_theta_max 27.5
_cell_measurement_theta_min 1.3
_cell_volume 4371.8(15)
_computing_cell_refinement 'CrystalClear-SM Expert 2.0 r7 (Rigaku, 2011)'
_computing_data_collection 'CrystalClear-SM Expert 2.0 r7 (Rigaku, 2011)'
_computing_data_reduction 'CrystalClear-SM Expert 2.0 r7 (Rigaku, 2011)'
_computing_molecular_graphics 'ORTEP-III (Farrugia, 1997)'
_computing_structure_refinement 'SHELXL-97 (Sheldrick, 2008)'
_computing_structure_solution 'SHELXS-97 (Sheldrick, 1997)'
_diffrn_ambient_temperature 120(2)
_diffrn_detector 'Image plate'
_diffrn_detector_area_resol_mean 10
_diffrn_detector_type 'Rigaku Curved Fujifilm '
_diffrn_measured_fraction_theta_full 0.996
_diffrn_measured_fraction_theta_max 0.996
_diffrn_measurement_device 'Three-circle quarter \c diffractometer'
_diffrn_measurement_device_type 'Rigaku R-AXIS Spider IP'
_diffrn_measurement_method 'Profile data from oscillation \w-scans'
_diffrn_radiation_collimation '0.3 mm'
_diffrn_radiation_monochromator graphite
_diffrn_radiation_type MoK\a
_diffrn_radiation_wavelength 0.71073
_diffrn_reflns_av_R_equivalents 0.0732
_diffrn_reflns_av_unetI/netI 0.0705
_diffrn_reflns_limit_h_max 19
_diffrn_reflns_limit_h_min -19
_diffrn_reflns_limit_k_max 17
_diffrn_reflns_limit_k_min -17
_diffrn_reflns_limit_l_max 27
_diffrn_reflns_limit_l_min -25
_diffrn_reflns_number 23251
_diffrn_reflns_theta_full 27.52
_diffrn_reflns_theta_max 27.52
_diffrn_reflns_theta_min 1.93
_diffrn_source 'Sealed X-ray tube'
_diffrn_source_size '12mm x 0.4mm long fine-focus'
_diffrn_source_target Mo
_diffrn_source_type 'Rigaku 3kW sealed tube generator'
_diffrn_standards_number 0
_exptl_absorpt_coefficient_mu 9.533
_exptl_absorpt_correction_T_max 1.000
_exptl_absorpt_correction_T_min 0.333
_exptl_absorpt_correction_type multi-scan
_exptl_absorpt_process_details
;
 Jacobson, R.A. (1998). REQAB. Private communication to the 
 Rigaku Corporation, Tokyo, Japan.
;
_exptl_crystal_colour colourless
_exptl_crystal_density_diffrn 2.765
_exptl_crystal_density_method 'not measured'
_exptl_crystal_description plate
_exptl_crystal_F_000 3296
_exptl_crystal_size_max 0.22
_exptl_crystal_size_mid 0.21
_exptl_crystal_size_min 0.05
_refine_diff_density_max 1.369
_refine_diff_density_min -1.278
_refine_diff_density_rms 0.265
_refine_ls_extinction_method none
_refine_ls_goodness_of_fit_ref 1.128
_refine_ls_hydrogen_treatment constr
_refine_ls_matrix_type full
_refine_ls_number_parameters 199
_refine_ls_number_reflns 5010
_refine_ls_number_restraints 0
_refine_ls_restrained_S_all 1.128
_refine_ls_R_factor_all 0.0432
_refine_ls_R_factor_gt 0.0328
_refine_ls_shift/su_max 0.001
_refine_ls_shift/su_mean 0.000
_refine_ls_structure_factor_coef Fsqd
_refine_ls_weighting_details 'w=1/[\s^2^(Fo^2^)+(0.0186P)^2^+5.0678P] where P=(Fo^2^+2Fc^2^)/3'
_refine_ls_weighting_scheme calc
_refine_ls_wR_factor_gt 0.0685
_refine_ls_wR_factor_ref 0.0734
_reflns_number_gt 4387
_reflns_number_total 5010
_reflns_threshold_expression I>2\s(I)
_cod_data_source_file c3dt51405f.txt
_cod_data_source_block 12mjdc341y
_cod_original_cell_volume 4371.8(14)
_cod_database_code 7702894

loop_
_symmetry_equiv_pos_as_xyz
'x, y, z'
'-x+1/2, -y, z+1/2'
'-x, y+1/2, -z+1/2'
'x+1/2, -y+1/2, -z'
'-x, -y, -z'
'x-1/2, y, -z-1/2'
'x, -y-1/2, z-1/2'
'-x-1/2, y-1/2, z'

loop_
_atom_site_label
_atom_site_type_symbol
_atom_site_fract_x
_atom_site_fract_y
_atom_site_fract_z
_atom_site_U_iso_or_equiv
_atom_site_adp_type
_atom_site_occupancy
_atom_site_symmetry_multiplicity
_atom_site_calc_flag
_atom_site_refinement_flags
La1 La 0.011838(18) 0.76379(2) 0.365297(14) 0.01106(8) Uani 1 1 d .
I1 I 0.16924(2) 0.85651(2) 0.458394(17) 0.01958(9) Uani 1 1 d .
I2 I -0.14344(2) 0.59880(2) 0.365624(17) 0.01855(9) Uani 1 1 d .
I3 I -0.05146(2) 0.76961(2) 0.214354(16) 0.01773(9) Uani 1 1 d .
Se1 Se -0.16274(3) 0.87819(4) 0.36438(3) 0.02014(13) Uani 1 1 d .
Se2 Se 0.09939(3) 0.58138(4) 0.30416(3) 0.01881(13) Uani 1 1 d .
O1 O 0.0222(2) 0.9471(2) 0.33540(17) 0.0147(7) Uani 1 1 d .
O2 O 0.1444(2) 0.8128(2) 0.29501(17) 0.0147(7) Uani 1 1 d .
O3 O 0.0535(2) 0.6252(2) 0.44790(17) 0.0172(8) Uani 1 1 d .
O4 O -0.0543(2) 0.7827(2) 0.47876(17) 0.0181(8) Uani 1 1 d .
C1 C 0.1037(3) 0.9835(4) 0.3107(2) 0.0164(11) Uani 1 1 d .
H1A H 0.1454 0.9939 0.3459 0.020 Uiso 1 1 calc R
H1B H 0.0946 1.0475 0.2889 0.020 Uiso 1 1 calc R
C2 C 0.1390(3) 0.9091(4) 0.2652(3) 0.0186(11) Uani 1 1 d .
H2A H 0.1008 0.9053 0.2274 0.022 Uiso 1 1 calc R
H2B H 0.1976 0.9299 0.2509 0.022 Uiso 1 1 calc R
C3 C 0.1962(3) 0.7459(4) 0.2568(3) 0.0183(11) Uani 1 1 d .
H3A H 0.2529 0.7768 0.2467 0.022 Uiso 1 1 calc R
H3B H 0.1658 0.7314 0.2164 0.022 Uiso 1 1 calc R
C4 C 0.2104(3) 0.6512(4) 0.2935(3) 0.0194(11) Uani 1 1 d .
H4A H 0.2355 0.6666 0.3357 0.023 Uiso 1 1 calc R
H4B H 0.2520 0.6084 0.2704 0.023 Uiso 1 1 calc R
C5 C 0.1251(3) 0.5064(4) 0.3810(3) 0.0191(11) Uani 1 1 d .
H5A H 0.0790 0.4562 0.3872 0.023 Uiso 1 1 calc R
H5B H 0.1807 0.4706 0.3748 0.023 Uiso 1 1 calc R
C6 C 0.1317(3) 0.5682(4) 0.4400(3) 0.0176(11) Uani 1 1 d .
H6A H 0.1404 0.5248 0.4774 0.021 Uiso 1 1 calc R
H6B H 0.1824 0.6132 0.4368 0.021 Uiso 1 1 calc R
C7 C 0.0354(3) 0.6479(4) 0.5142(2) 0.0199(11) Uani 1 1 d .
H7A H 0.0801 0.6937 0.5311 0.024 Uiso 1 1 calc R
H7B H 0.0367 0.5864 0.5399 0.024 Uiso 1 1 calc R
C8 C -0.0528(3) 0.6950(4) 0.5184(3) 0.0206(11) Uani 1 1 d .
H8A H -0.0978 0.6476 0.5040 0.025 Uiso 1 1 calc R
H8B H -0.0656 0.7132 0.5630 0.025 Uiso 1 1 calc R
C9 C -0.1181(4) 0.8565(4) 0.4966(3) 0.0215(12) Uani 1 1 d .
H9A H -0.0900 0.9224 0.4971 0.026 Uiso 1 1 calc R
H9B H -0.1389 0.8423 0.5402 0.026 Uiso 1 1 calc R
C10 C -0.1938(3) 0.8592(4) 0.4528(3) 0.0248(13) Uani 1 1 d .
H10A H -0.2331 0.9135 0.4660 0.030 Uiso 1 1 calc R
H10B H -0.2264 0.7963 0.4569 0.030 Uiso 1 1 calc R
C11 C -0.1175(3) 1.0131(4) 0.3685(3) 0.0192(11) Uani 1 1 d .
H11A H -0.1326 1.0481 0.3287 0.023 Uiso 1 1 calc R
H11B H -0.1461 1.0484 0.4040 0.023 Uiso 1 1 calc R
C12 C -0.0199(3) 1.0174(4) 0.3778(3) 0.0189(11) Uani 1 1 d .
H12A H 0.0014 1.0851 0.3688 0.023 Uiso 1 1 calc R
H12B H -0.0054 1.0011 0.4224 0.023 Uiso 1 1 calc R

loop_
_atom_site_aniso_label
_atom_site_aniso_U_11
_atom_site_aniso_U_22
_atom_site_aniso_U_33
_atom_site_aniso_U_23
_atom_site_aniso_U_13
_atom_site_aniso_U_12
La1 0.01008(16) 0.01079(14) 0.01230(16) 0.00064(10) 0.00062(11) -0.00044(10)
I1 0.01958(19) 0.01792(17) 0.0212(2) 0.00125(14) -0.00516(15) -0.00370(13)
I2 0.01650(18) 0.01903(17) 0.02012(19) -0.00266(13) 0.00051(14) -0.00647(13)
I3 0.02157(19) 0.01577(17) 0.01584(18) 0.00068(13) -0.00290(14) -0.00024(12)
Se1 0.0137(3) 0.0232(3) 0.0235(3) -0.0050(2) -0.0013(2) 0.0018(2)
Se2 0.0214(3) 0.0165(3) 0.0184(3) 0.0007(2) 0.0017(2) 0.0016(2)
O1 0.0139(17) 0.0108(16) 0.0194(19) 0.0001(14) 0.0024(15) 0.0008(13)
O2 0.0114(16) 0.0131(17) 0.0197(19) 0.0038(14) 0.0088(15) -0.0014(13)
O3 0.0197(19) 0.0183(18) 0.0137(18) 0.0005(14) -0.0020(16) 0.0014(14)
O4 0.0204(19) 0.0176(18) 0.0161(19) -0.0008(15) 0.0025(16) 0.0010(14)
C1 0.015(3) 0.015(2) 0.020(3) 0.004(2) 0.004(2) -0.0037(19)
C2 0.015(3) 0.014(2) 0.026(3) 0.007(2) 0.005(2) 0.0005(19)
C3 0.015(3) 0.017(3) 0.022(3) 0.005(2) 0.010(2) 0.0046(19)
C4 0.012(2) 0.020(3) 0.027(3) 0.003(2) 0.004(2) 0.001(2)
C5 0.021(3) 0.014(2) 0.022(3) 0.003(2) -0.001(2) 0.000(2)
C6 0.015(3) 0.017(3) 0.021(3) 0.007(2) -0.003(2) -0.0020(19)
C7 0.026(3) 0.022(3) 0.012(3) 0.006(2) -0.001(2) -0.005(2)
C8 0.030(3) 0.020(3) 0.011(3) 0.004(2) 0.002(2) -0.005(2)
C9 0.033(3) 0.018(3) 0.013(3) -0.002(2) 0.008(2) 0.004(2)
C10 0.017(3) 0.027(3) 0.031(3) 0.000(2) 0.008(3) -0.002(2)
C11 0.018(3) 0.017(3) 0.022(3) 0.003(2) 0.009(2) 0.008(2)
C12 0.021(3) 0.012(2) 0.023(3) -0.005(2) 0.000(2) 0.0052(19)

loop_
_atom_type_symbol
_atom_type_description
_atom_type_scat_dispersion_real
_atom_type_scat_dispersion_imag
_atom_type_scat_source
C C 0.0033 0.0016 'International Tables Vol C Tables 4.2.6.8 and 6.1.1.4'
H H 0.0000 0.0000 'International Tables Vol C Tables 4.2.6.8 and 6.1.1.4'
O O 0.0106 0.0060 'International Tables Vol C Tables 4.2.6.8 and 6.1.1.4'
Se Se -0.0929 2.2259 'International Tables Vol C Tables 4.2.6.8 and 6.1.1.4'
I I -0.4742 1.8119 'International Tables Vol C Tables 4.2.6.8 and 6.1.1.4'
La La -0.2871 2.4523 'International Tables Vol C Tables 4.2.6.8 and 6.1.1.4'

loop_
_geom_angle_atom_site_label_1
_geom_angle_atom_site_label_2
_geom_angle_atom_site_label_3
_geom_angle
O1 La1 O2 64.27(10)
O1 La1 O4 98.91(11)
O2 La1 O4 143.18(11)
O1 La1 O3 146.58(11)
O2 La1 O3 111.43(10)
O4 La1 O3 63.88(11)
O1 La1 Se2 129.95(8)
O2 La1 Se2 67.96(7)
O4 La1 Se2 129.01(8)
O3 La1 Se2 66.56(8)
O1 La1 Se1 64.51(7)
O2 La1 Se1 123.23(7)
O4 La1 Se1 67.62(8)
O3 La1 Se1 124.71(8)
Se2 La1 Se1 140.631(17)
O1 La1 I2 134.90(7)
O2 La1 I2 138.31(8)
O4 La1 I2 77.28(8)
O3 La1 I2 72.03(8)
Se2 La1 I2 77.010(18)
Se1 La1 I2 72.952(19)
O1 La1 I3 76.13(8)
O2 La1 I3 71.33(8)
O4 La1 I3 139.38(8)
O3 La1 I3 135.97(8)
Se2 La1 I3 75.406(15)
Se1 La1 I3 74.251(14)
I2 La1 I3 78.705(11)
O1 La1 I1 74.81(8)
O2 La1 I1 70.90(8)
O4 La1 I1 73.13(8)
O3 La1 I1 72.80(8)
Se2 La1 I1 103.103(17)
Se1 La1 I1 116.257(18)
I2 La1 I1 141.297(14)
I3 La1 I1 139.502(13)
C10 Se1 C11 99.7(2)
C10 Se1 La1 98.15(17)
C11 Se1 La1 99.00(15)
C5 Se2 C4 99.7(2)
C5 Se2 La1 99.05(15)
C4 Se2 La1 92.49(15)
C1 O1 C12 112.7(4)
C1 O1 La1 118.1(3)
C12 O1 La1 116.9(3)
C2 O2 C3 110.6(4)
C2 O2 La1 115.5(3)
C3 O2 La1 126.0(3)
C6 O3 C7 112.6(4)
C6 O3 La1 120.5(3)
C7 O3 La1 115.9(3)
C9 O4 C8 115.0(4)
C9 O4 La1 124.7(3)
C8 O4 La1 116.2(3)
O1 C1 C2 108.6(4)
O1 C1 H1A 110.0
C2 C1 H1A 110.0
O1 C1 H1B 110.0
C2 C1 H1B 110.0
H1A C1 H1B 108.4
O2 C2 C1 110.3(4)
O2 C2 H2A 109.6
C1 C2 H2A 109.6
O2 C2 H2B 109.6
C1 C2 H2B 109.6
H2A C2 H2B 108.1
O2 C3 C4 108.9(4)
O2 C3 H3A 109.9
C4 C3 H3A 109.9
O2 C3 H3B 109.9
C4 C3 H3B 109.9
H3A C3 H3B 108.3
C3 C4 Se2 109.9(3)
C3 C4 H4A 109.7
Se2 C4 H4A 109.7
C3 C4 H4B 109.7
Se2 C4 H4B 109.7
H4A C4 H4B 108.2
C6 C5 Se2 114.3(3)
C6 C5 H5A 108.7
Se2 C5 H5A 108.7
C6 C5 H5B 108.7
Se2 C5 H5B 108.7
H5A C5 H5B 107.6
O3 C6 C5 109.7(4)
O3 C6 H6A 109.7
C5 C6 H6A 109.7
O3 C6 H6B 109.7
C5 C6 H6B 109.7
H6A C6 H6B 108.2
O3 C7 C8 108.6(4)
O3 C7 H7A 110.0
C8 C7 H7A 110.0
O3 C7 H7B 110.0
C8 C7 H7B 110.0
H7A C7 H7B 108.4
O4 C8 C7 109.1(4)
O4 C8 H8A 109.9
C7 C8 H8A 109.9
O4 C8 H8B 109.9
C7 C8 H8B 109.9
H8A C8 H8B 108.3
O4 C9 C10 112.8(4)
O4 C9 H9A 109.0
C10 C9 H9A 109.0
O4 C9 H9B 109.0
C10 C9 H9B 109.0
H9A C9 H9B 107.8
C9 C10 Se1 113.9(4)
C9 C10 H10A 108.8
Se1 C10 H10A 108.8
C9 C10 H10B 108.8
Se1 C10 H10B 108.8
H10A C10 H10B 107.7
C12 C11 Se1 113.2(3)
C12 C11 H11A 108.9
Se1 C11 H11A 108.9
C12 C11 H11B 108.9
Se1 C11 H11B 108.9
H11A C11 H11B 107.7
O1 C12 C11 109.6(4)
O1 C12 H12A 109.7
C11 C12 H12A 109.7
O1 C12 H12B 109.7
C11 C12 H12B 109.7
H12A C12 H12B 108.2

loop_
_geom_bond_atom_site_label_1
_geom_bond_atom_site_label_2
_geom_bond_distance
La1 O1 2.560(3)
La1 O2 2.604(3)
La1 O4 2.609(4)
La1 O3 2.634(3)
La1 Se2 3.0885(7)
La1 Se1 3.0971(7)
La1 I2 3.2658(6)
La1 I3 3.3244(7)
La1 I1 3.3565(6)
Se1 C10 1.939(6)
Se1 C11 1.952(5)
Se2 C5 1.949(5)
Se2 C4 1.963(5)
O1 C1 1.443(6)
O1 C12 1.454(6)
O2 C2 1.446(6)
O2 C3 1.448(6)
O3 C6 1.437(6)
O3 C7 1.457(6)
O4 C9 1.448(6)
O4 C8 1.449(6)
C1 C2 1.491(7)
C1 H1A 0.9900
C1 H1B 0.9900
C2 H2A 0.9900
C2 H2B 0.9900
C3 C4 1.510(7)
C3 H3A 0.9900
C3 H3B 0.9900
C4 H4A 0.9900
C4 H4B 0.9900
C5 C6 1.502(7)
C5 H5A 0.9900
C5 H5B 0.9900
C6 H6A 0.9900
C6 H6B 0.9900
C7 C8 1.500(7)
C7 H7A 0.9900
C7 H7B 0.9900
C8 H8A 0.9900
C8 H8B 0.9900
C9 C10 1.486(8)
C9 H9A 0.9900
C9 H9B 0.9900
C10 H10A 0.9900
C10 H10B 0.9900
C11 C12 1.514(7)
C11 H11A 0.9900
C11 H11B 0.9900
C12 H12A 0.9900
C12 H12B 0.9900

loop_
_geom_torsion_atom_site_label_1
_geom_torsion_atom_site_label_2
_geom_torsion_atom_site_label_3
_geom_torsion_atom_site_label_4
_geom_torsion
C12 O1 C1 C2 -176.8(4)
La1 O1 C1 C2 42.0(5)
C3 O2 C2 C1 -167.1(4)
La1 O2 C2 C1 42.0(5)
O1 C1 C2 O2 -53.9(5)
C2 O2 C3 C4 172.4(4)
La1 O2 C3 C4 -40.4(6)
O2 C3 C4 Se2 66.7(5)
C5 Se2 C4 C3 -154.5(4)
La1 Se2 C4 C3 -54.9(4)
C4 Se2 C5 C6 70.4(4)
La1 Se2 C5 C6 -23.7(4)
C7 O3 C6 C5 152.2(4)
La1 O3 C6 C5 -65.3(4)
Se2 C5 C6 O3 55.1(5)
C6 O3 C7 C8 -172.4(4)
La1 O3 C7 C8 43.2(5)
C9 O4 C8 C7 -155.8(4)
La1 O4 C8 C7 45.8(5)
O3 C7 C8 O4 -57.5(5)
C8 O4 C9 C10 -105.7(5)
La1 O4 C9 C10 50.7(5)
O4 C9 C10 Se1 -55.1(5)
C11 Se1 C10 C9 -67.0(4)
La1 Se1 C10 C9 33.7(4)
C10 Se1 C11 C12 93.7(4)
La1 Se1 C11 C12 -6.2(4)
C1 O1 C12 C11 143.4(4)
La1 O1 C12 C11 -74.9(4)
Se1 C11 C12 O1 45.2(5)
